data_7026707
loop_
_publ_author_name
'Perea-Buceta, Jes\'us E'
'Mota, Antonio J.'
'Costes, Jean-Pierre'
'Sillanp\"a\"a, Reijo'
'Krzystek, J.'
'Colacio, Enrique'

_publ_section_title
;
 A unique single carboxylate-bridged spin-frustrated chiral Mn(II)
 metallatriangle.
;
_journal_issue 42
_journal_name_full 'Dalton transactions (Cambridge, England : 2003)'
_journal_page_first 10286
_journal_page_last 10292
_journal_paper_doi 10.1039/c0dt00613k
_journal_volume 39
_journal_year 2010
_chemical_compound_source 'synthesis as described'
_chemical_formula_moiety 'C30 H33 Mn3 N12 O12, 6(H2 O), 3(Cl)'
_chemical_formula_sum 'C30 H45 Cl3 Mn3 N12 O18'
_chemical_formula_weight 1132.95
_space_group_IT_number 146
_symmetry_cell_setting rhombohedral
_symmetry_Int_Tables_number 146
_symmetry_space_group_name_Hall 'R 3'
_symmetry_space_group_name_H-M 'R 3 :H'
_atom_sites_solution_hydrogens geom
_atom_sites_solution_primary direct
_atom_sites_solution_secondary difmap
_audit_conform_dict_location ftp://ftp.iucr.org/pub/cif_core.dic
_audit_conform_dict_name cif_core.dic
_audit_conform_dict_version 2.3
_audit_creation_date 2009-10-28T12:36:47-00:00
_audit_creation_method 'WinGX routine CIF_UPDATE'
_cell_angle_alpha 90
_cell_angle_beta 90
_cell_angle_gamma 120
_cell_formula_units_Z 3
_cell_length_a 20.0110(6)
_cell_length_b 20.0110(6)
_cell_length_c 10.0549(3)
_cell_measurement_reflns_used 16483
_cell_measurement_temperature 123(2)
_cell_measurement_theta_max 28.283
_cell_measurement_theta_min 0.407
_cell_measurement_wavelength 0.71073
_cell_volume 3486.95(18)
_computing_cell_refinement 'HKL Scalepack (Otwinowski & Minor 1997)'
_computing_data_collection 'Collect (Bruker AXS BV, 1997-2004)'
_computing_data_reduction 'HKL Denzo and Scalepack (Otwinowski & Minor 1997)'
_computing_molecular_graphics 'Ortep-3 for Windows (Farrugia, 1997)'
_computing_publication_material 'WinGX publication routines (Farrugia, 1999)'
_computing_structure_refinement 'SHELXL-97 (Sheldrick, 2008)'
_computing_structure_solution 'SIR97 (Giacovazzo et al, 1997)'
_diffrn_ambient_temperature 123(2)
_diffrn_detector 'CCD plate'
_diffrn_detector_area_resol_mean 9
_diffrn_measured_fraction_theta_full 0.995
_diffrn_measured_fraction_theta_max 0.995
_diffrn_measurement_device '95mm CCD camera on \k-goniostat'
_diffrn_measurement_device_type KappaCCD
_diffrn_measurement_method 'CCD rotation images, thick slices'
_diffrn_radiation_monochromator graphite
_diffrn_radiation_probe x-ray
_diffrn_radiation_type MoK\a
_diffrn_radiation_wavelength 0.71073
_diffrn_reflns_av_R_equivalents 0.03
_diffrn_reflns_av_unetI/netI 0.0381
_diffrn_reflns_limit_h_max 24
_diffrn_reflns_limit_h_min -25
_diffrn_reflns_limit_k_max 25
_diffrn_reflns_limit_k_min -24
_diffrn_reflns_limit_l_max 12
_diffrn_reflns_limit_l_min -12
_diffrn_reflns_number 11352
_diffrn_reflns_theta_full 27
_diffrn_reflns_theta_max 27
_diffrn_reflns_theta_min 3.1
_diffrn_source 'Enraf Nonius FR590'
_exptl_absorpt_coefficient_mu 1.057
_exptl_absorpt_correction_T_max 0.746
_exptl_absorpt_correction_T_min 0.630
_exptl_absorpt_correction_type multi-scan
_exptl_absorpt_process_details '(SADABS; Sheldrick, 2002)'
_exptl_crystal_colour 'pale yellow'
_exptl_crystal_density_diffrn 1.619
_exptl_crystal_density_method 'not measured'
_exptl_crystal_description block
_exptl_crystal_F_000 1737
_exptl_crystal_size_max 0.28
_exptl_crystal_size_mid 0.22
_exptl_crystal_size_min 0.2
_refine_diff_density_max 0.874
_refine_diff_density_min -0.791
_refine_diff_density_rms 0.079
_refine_ls_abs_structure_details 'Flack H D (1983), Acta Cryst. A39, 876-881'
_refine_ls_abs_structure_Flack 0.11(3)
_refine_ls_extinction_method none
_refine_ls_goodness_of_fit_ref 1.127
_refine_ls_hydrogen_treatment mixed
_refine_ls_matrix_type full
_refine_ls_number_parameters 224
_refine_ls_number_reflns 3245
_refine_ls_number_restraints 12
_refine_ls_restrained_S_all 1.127
_refine_ls_R_factor_all 0.0512
_refine_ls_R_factor_gt 0.0477
_refine_ls_shift/su_max 0.004
_refine_ls_shift/su_mean 0
_refine_ls_structure_factor_coef Fsqd
_refine_ls_weighting_details 'calc w=1/[\s^2^(Fo^2^)+(0.0000P)^2^+24.3601P] where P=(Fo^2^+2Fc^2^)/3'
_refine_ls_weighting_scheme calc
_refine_ls_wR_factor_gt 0.104
_refine_ls_wR_factor_ref 0.1058
_reflns_number_gt 3095
_reflns_number_total 3245
_reflns_threshold_expression >2\s(I)
_cod_data_source_file c0dt00613k.txt
_cod_data_source_block jp453
_cod_original_sg_symbol_H-M 'R 3'
_cod_database_code 7026707

loop_
_symmetry_equiv_pos_as_xyz
'x, y, z'
'-y, x-y, z'
'-x+y, -x, z'
'x+2/3, y+1/3, z+1/3'
'-y+2/3, x-y+1/3, z+1/3'
'-x+y+2/3, -x+1/3, z+1/3'
'x+1/3, y+2/3, z+2/3'
'-y+1/3, x-y+2/3, z+2/3'
'-x+y+1/3, -x+2/3, z+2/3'

loop_
_atom_site_label
_atom_site_type_symbol
_atom_site_fract_x
_atom_site_fract_y
_atom_site_fract_z
_atom_site_U_iso_or_equiv
_atom_site_adp_type
_atom_site_occupancy
_atom_site_symmetry_multiplicity
_atom_site_calc_flag
_atom_site_refinement_flags
Mn1 Mn 0.59562(4) 0.18042(3) 0.87270(8) 0.02691(15) Uani 1 1 d .
Cl1 Cl 0.75261(10) 0.25086(8) 0.23539(15) 0.0552(4) Uani 1 1 d .
O1 O 0.71795(18) 0.27759(17) 0.8624(3) 0.0277(7) Uani 1 1 d .
O2 O 0.8419(2) 0.3167(2) 0.8961(4) 0.0399(9) Uani 1 1 d .
O3 O 0.5984(2) 0.1899(2) 1.0873(4) 0.0424(9) Uani 1 1 d D
H3A H 0.562(3) 0.199(3) 1.130(5) 0.051 Uiso 1 1 d D
H3B H 0.634(3) 0.192(4) 1.146(5) 0.051 Uiso 1 1 d D
O4 O 0.5759(2) 0.1567(2) 0.6635(4) 0.0375(8) Uani 1 1 d D
H4A H 0.566(3) 0.1134(18) 0.620(5) 0.045 Uiso 1 1 d D
H4B H 0.613(3) 0.2018(16) 0.635(6) 0.045 Uiso 1 1 d D
O5 O 0.6063(3) 0.2306(5) 0.4305(7) 0.102(2) Uani 1 1 d D
H5A H 0.565(3) 0.226(5) 0.379(7) 0.122 Uiso 1 1 d D
H5B H 0.652(2) 0.256(5) 0.381(7) 0.122 Uiso 1 1 d D
O6 O 0.5450(2) 0.0175(2) 0.5793(4) 0.0484(10) Uani 1 1 d D
H6A H 0.5922(16) 0.022(3) 0.579(6) 0.058 Uiso 1 1 d D
H6B H 0.502(2) -0.0314(18) 0.578(6) 0.058 Uiso 1 1 d D
N1 N 0.6769(2) 0.1319(2) 0.8945(4) 0.0249(8) Uani 1 1 d .
N5 N 0.6955(2) 0.0249(2) 0.9197(4) 0.0311(8) Uani 1 1 d .
N8 N 0.5367(2) -0.0706(2) 0.9071(4) 0.0333(9) Uani 1 1 d .
N12 N 0.5252(2) 0.0421(2) 0.8934(4) 0.0285(8) Uani 1 1 d .
C2 C 0.7532(3) 0.1813(2) 0.9023(4) 0.0263(9) Uani 1 1 d .
C3 C 0.8046(3) 0.1547(3) 0.9220(5) 0.0293(9) Uani 1 1 d .
C4 C 0.7718(3) 0.0757(3) 0.9292(5) 0.0309(10) Uani 1 1 d .
H4 H 0.8054 0.0555 0.9417 0.037 Uiso 1 1 calc R
C6 C 0.6513(2) 0.0564(2) 0.9043(5) 0.0265(9) Uani 1 1 d .
C7 C 0.5655(3) 0.0057(2) 0.9005(4) 0.0256(9) Uani 1 1 d .
C9 C 0.4602(3) -0.1129(3) 0.9050(6) 0.0378(11) Uani 1 1 d .
H9 H 0.4368 -0.1675 0.9079 0.045 Uiso 1 1 calc R
C10 C 0.4129(3) -0.0802(3) 0.8987(6) 0.0401(12) Uani 1 1 d .
H10 H 0.3583 -0.1115 0.8994 0.048 Uiso 1 1 calc R
C11 C 0.4485(3) -0.0005(3) 0.8913(5) 0.0354(11) Uani 1 1 d .
H11 H 0.4182 0.0237 0.8848 0.042 Uiso 1 1 calc R
C13 C 0.7726(3) 0.2634(3) 0.8851(5) 0.0291(10) Uani 1 1 d .
C14 C 0.8902(3) 0.2051(3) 0.9373(6) 0.0387(11) Uani 1 1 d .
H14A H 0.9116 0.2367 0.8572 0.058 Uiso 1 1 calc R
H14B H 0.9137 0.1727 0.9498 0.058 Uiso 1 1 calc R
H14C H 0.9013 0.2387 1.0147 0.058 Uiso 1 1 calc R

loop_
_atom_site_aniso_label
_atom_site_aniso_U_11
_atom_site_aniso_U_22
_atom_site_aniso_U_33
_atom_site_aniso_U_23
_atom_site_aniso_U_13
_atom_site_aniso_U_12
Mn1 0.0217(3) 0.0177(3) 0.0426(3) 0.0039(3) 0.0073(3) 0.0109(3)
Cl1 0.0808(11) 0.0370(7) 0.0509(8) 0.0040(6) -0.0188(8) 0.0318(7)
O1 0.0204(15) 0.0193(15) 0.0443(19) 0.0058(13) 0.0032(13) 0.0105(13)
O2 0.0271(18) 0.0260(17) 0.066(2) 0.0084(17) -0.0005(16) 0.0129(15)
O3 0.047(2) 0.047(2) 0.046(2) 0.0084(17) 0.0141(17) 0.0330(19)
O4 0.0298(18) 0.040(2) 0.047(2) -0.0035(17) -0.0014(16) 0.0215(17)
O5 0.051(3) 0.137(6) 0.103(5) 0.033(4) 0.014(3) 0.036(4)
O6 0.034(2) 0.052(2) 0.069(3) -0.019(2) -0.0089(19) 0.0288(19)
N1 0.0235(18) 0.0242(18) 0.034(2) 0.0017(15) 0.0020(15) 0.0174(16)
N5 0.033(2) 0.0220(18) 0.041(2) 0.0067(15) 0.0049(16) 0.0157(17)
N8 0.038(2) 0.0197(18) 0.044(2) 0.0040(16) 0.0015(18) 0.0159(17)
N12 0.0256(19) 0.0168(17) 0.041(2) 0.0043(15) 0.0062(16) 0.0094(15)
C2 0.024(2) 0.022(2) 0.036(2) 0.0011(17) 0.0034(17) 0.0133(18)
C3 0.026(2) 0.025(2) 0.037(2) 0.0085(18) 0.0080(18) 0.0132(19)
C4 0.031(2) 0.028(2) 0.039(3) 0.0013(19) -0.0002(19) 0.019(2)
C6 0.022(2) 0.020(2) 0.034(2) 0.0029(17) 0.0020(17) 0.0073(17)
C7 0.028(2) 0.0169(19) 0.031(2) 0.0014(16) 0.0045(17) 0.0112(18)
C9 0.035(3) 0.014(2) 0.058(3) 0.002(2) -0.005(2) 0.0077(19)
C10 0.031(3) 0.024(2) 0.053(3) 0.001(2) -0.004(2) 0.005(2)
C11 0.029(2) 0.021(2) 0.053(3) 0.004(2) 0.011(2) 0.010(2)
C13 0.030(2) 0.021(2) 0.042(3) 0.0064(18) 0.0060(19) 0.017(2)
C14 0.032(3) 0.032(3) 0.057(3) 0.004(2) -0.003(2) 0.021(2)

loop_
_atom_type_symbol
_atom_type_description
_atom_type_scat_dispersion_real
_atom_type_scat_dispersion_imag
_atom_type_scat_source
C C 0.0033 0.0016 'International Tables Vol C Tables 4.2.6.8 and 6.1.1.4'
H H 0 0 'International Tables Vol C Tables 4.2.6.8 and 6.1.1.4'
N N 0.0061 0.0033 'International Tables Vol C Tables 4.2.6.8 and 6.1.1.4'
O O 0.0106 0.006 'International Tables Vol C Tables 4.2.6.8 and 6.1.1.4'
Cl Cl 0.1484 0.1585 'International Tables Vol C Tables 4.2.6.8 and 6.1.1.4'
Mn Mn 0.3368 0.7283 'International Tables Vol C Tables 4.2.6.8 and 6.1.1.4'

loop_
_geom_angle_atom_site_label_1
_geom_angle_atom_site_label_2
_geom_angle_atom_site_label_3
_geom_angle
_geom_angle_site_symmetry_1
_geom_angle_site_symmetry_3
O4 Mn1 O3 171.50(16) . .
O4 Mn1 O2 89.87(14) . 3_665
O3 Mn1 O2 83.72(15) . 3_665
O4 Mn1 O1 98.43(14) . .
O3 Mn1 O1 90.05(14) . .
O2 Mn1 O1 141.19(11) 3_665 .
O4 Mn1 N1 95.26(13) . .
O3 Mn1 N1 87.08(14) . .
O2 Mn1 N1 146.33(13) 3_665 .
O1 Mn1 N1 70.85(12) . .
O4 Mn1 N12 83.89(15) . .
O3 Mn1 N12 89.39(15) . .
O2 Mn1 N12 78.96(12) 3_665 .
O1 Mn1 N12 139.42(12) . .
N1 Mn1 N12 68.60(13) . .
O4 Mn1 O1 92.50(12) . 3_665
O3 Mn1 O1 88.55(13) . 3_665
O2 Mn1 O1 55.94(12) 3_665 3_665
O1 Mn1 O1 85.73(15) . 3_665
N1 Mn1 O1 156.15(12) . 3_665
N12 Mn1 O1 134.81(12) . 3_665
C13 O1 Mn1 118.9(3) . .
C13 O1 Mn1 85.5(2) . 2_655
Mn1 O1 Mn1 153.69(15) . 2_655
C13 O2 Mn1 96.7(3) . 2_655
Mn1 O3 H3A 120(4) . .
Mn1 O3 H3B 129(4) . .
H3A O3 H3B 111(6) . .
Mn1 O4 H4A 128(4) . .
Mn1 O4 H4B 97(4) . .
H4A O4 H4B 119(4) . .
H5A O5 H5B 109(4) . .
H6A O6 H6B 119(4) . .
C6 N1 C2 118.7(4) . .
C6 N1 Mn1 122.4(3) . .
C2 N1 Mn1 118.9(3) . .
C6 N5 C4 114.9(4) . .
C9 N8 C7 115.3(4) . .
C11 N12 C7 118.0(4) . .
C11 N12 Mn1 124.1(3) . .
C7 N12 Mn1 117.8(3) . .
N1 C2 C3 121.0(4) . .
N1 C2 C13 112.0(4) . .
C3 C2 C13 127.0(4) . .
C4 C3 C2 115.3(4) . .
C4 C3 C14 119.7(4) . .
C2 C3 C14 125.0(4) . .
N5 C4 C3 124.9(4) . .
N5 C4 H4 117.6 . .
C3 C4 H4 117.6 . .
N5 C6 N1 125.2(4) . .
N5 C6 C7 119.4(4) . .
N1 C6 C7 115.4(4) . .
N12 C7 N8 126.4(4) . .
N12 C7 C6 115.7(4) . .
N8 C7 C6 117.9(4) . .
N8 C9 C10 122.6(4) . .
N8 C9 H9 118.7 . .
C10 C9 H9 118.7 . .
C11 C10 C9 117.6(5) . .
C11 C10 H10 121.2 . .
C9 C10 H10 121.2 . .
N12 C11 C10 120.1(5) . .
N12 C11 H11 120 . .
C10 C11 H11 120 . .
O2 C13 O1 121.9(4) . .
O2 C13 C2 119.3(4) . .
O1 C13 C2 118.8(4) . .
C3 C14 H14A 109.5 . .
C3 C14 H14B 109.5 . .
H14A C14 H14B 109.5 . .
C3 C14 H14C 109.5 . .
H14A C14 H14C 109.5 . .
H14B C14 H14C 109.5 . .

loop_
_geom_bond_atom_site_label_1
_geom_bond_atom_site_label_2
_geom_bond_distance
_geom_bond_site_symmetry_2
Mn1 O4 2.149(4) .
Mn1 O3 2.165(4) .
Mn1 O2 2.241(3) 3_665
Mn1 O1 2.241(3) .
Mn1 N1 2.284(3) .
Mn1 N12 2.406(4) .
Mn1 O1 2.476(3) 3_665
O1 C13 1.280(5) .
O1 Mn1 2.476(3) 2_655
O2 C13 1.262(6) .
O2 Mn1 2.241(3) 2_655
O3 H3A 0.93(2) .
O3 H3B 0.91(2) .
O4 H4A 0.901(19) .
O4 H4B 0.882(19) .
O5 H5A 0.94(2) .
O5 H5B 0.94(2) .
O6 H6A 0.905(19) .
O6 H6B 0.925(19) .
N1 C6 1.334(6) .
N1 C2 1.344(6) .
N5 C6 1.329(6) .
N5 C4 1.350(6) .
N8 C9 1.329(6) .
N8 C7 1.337(5) .
N12 C11 1.331(6) .
N12 C7 1.334(6) .
C2 C3 1.387(6) .
C2 C13 1.499(6) .
C3 C4 1.378(6) .
C3 C14 1.499(7) .
C4 H4 0.95 .
C6 C7 1.495(6) .
C9 C10 1.394(7) .
C9 H9 0.95 .
C10 C11 1.386(7) .
C10 H10 0.95 .
C11 H11 0.95 .
C14 H14A 0.98 .
C14 H14B 0.98 .
C14 H14C 0.98 .

loop_
_geom_hbond_atom_site_label_D
_geom_hbond_atom_site_label_H
_geom_hbond_atom_site_label_A
_geom_hbond_distance_DH
_geom_hbond_distance_HA
_geom_hbond_distance_DA
_geom_hbond_angle_DHA
_geom_hbond_site_symmetry_A
O3 H3A Cl1 0.93(2) 2.23(2) 3.140(4) 167(5) 3_666
O3 H3B Cl1 0.91(2) 2.24(3) 3.076(5) 152(6) 1_556
O4 H4A O6 0.901(19) 1.79(2) 2.672(5) 164(5) .
O4 H4B O5 0.882(19) 2.15(6) 2.673(7) 117(5) .
O5 H5A Cl1 0.94(2) 2.15(3) 3.059(6) 162(7) 3_665
O5 H5B O5 0.94(2) 2.42(7) 3.099(13) 129(7) 2_655
O5 H5B Cl1 0.94(2) 2.53(5) 3.377(6) 150(8) .
O6 H6A N5 0.905(19) 2.11(4) 2.932(5) 151(5) 9_654
O6 H6A N8 0.905(19) 2.46(4) 3.167(6) 135(5) 9_654
O6 H6B Cl1 0.925(19) 2.35(3) 3.253(4) 166(5) 5_545
